data_7160911
loop_
_publ_author_name
'Zhu, Li-Li'
'Tian, Lifang'
'Zhang, Zijian'
'Li, Qinying'
'Tian, Yingying'
'Han, Xiaofeng'
'Li, Jiawei'
'Liu, Guang-Lu'
'Zhang, Hui'
'Wang, Yahui'

_publ_section_title
;
 Regioselective \b-organoseleno/\a-,N2-tetrazole addition to alkenes
;
_journal_name_full 'Organic &amp; Biomolecular Chemistry'
_journal_paper_doi 10.1039/D5OB01622C
_journal_year 2025
_chemical_formula_moiety 'C25 H26 N4 Se'
_chemical_formula_sum 'C25 H26 N4 Se'
_chemical_formula_weight 461.46
_space_group_crystal_system monoclinic
_space_group_IT_number 14
_space_group_name_Hall '-P 2yn'
_space_group_name_H-M_alt 'P 1 21/n 1'
_atom_sites_solution_hydrogens geom
_atom_sites_solution_primary dual
_audit_creation_date 2024-11-17
_audit_creation_method
;
Olex2 1.5
(compiled 2023.03.06 svn.rbb2c1857 for OlexSys, GUI svn.r6748)
;
_audit_update_record
;
2025-06-29 deposited with the CCDC.	2025-11-28 downloaded from the CCDC.
;
_cell_angle_alpha 90
_cell_angle_beta 102.8490(10)
_cell_angle_gamma 90
_cell_formula_units_Z 4
_cell_length_a 10.80560(10)
_cell_length_b 9.21470(10)
_cell_length_c 23.0221(3)
_cell_measurement_reflns_used 13821
_cell_measurement_temperature 100.00(10)
_cell_measurement_theta_max 75.5190
_cell_measurement_theta_min 4.1350
_cell_volume 2234.92(4)
_computing_cell_refinement 'CrysAlisPro 1.171.43.127a (Rigaku OD, 2024)'
_computing_data_collection 'CrysAlisPro 1.171.43.127a (Rigaku OD, 2024)'
_computing_data_reduction 'CrysAlisPro 1.171.43.127a (Rigaku OD, 2024)'
_computing_molecular_graphics 'Olex2 1.5 (Dolomanov et al., 2009)'
_computing_publication_material 'Olex2 1.5 (Dolomanov et al., 2009)'
_computing_structure_refinement 'SHELXL 2014/1 (Sheldrick, 2015)'
_computing_structure_solution 'SHELXT 2014/4 (Sheldrick, 2014)'
_diffrn_ambient_environment N~2~
_diffrn_ambient_temperature 100.00(10)
_diffrn_detector 'Hybrid Pixel Array Detector'
_diffrn_detector_area_resol_mean 10.0000
_diffrn_detector_type HyPix
_diffrn_measured_fraction_theta_full 0.985
_diffrn_measured_fraction_theta_max 0.923
_diffrn_measurement_details
;
List of Runs (angles in degrees, time in seconds):

  # Type    Start    End  Width  t~exp~   \w     \q     \k     \f   Frames
#--------------------------------------------------------------------------
  1  \w    -27.00  -1.00   0.50    0.05    --   46.52 -21.00-143.00   52
  2  \w     33.00 114.00   0.50    0.05    --   46.52  57.00 -90.00  162
  3  \w     92.00 142.00   0.50    0.05    --  104.59  21.00  22.00  100
  4  \w     88.00 173.00   0.50    0.05    --  104.59  15.00 -60.00  170
  5  \w     59.00 122.00   0.50    0.05    --   46.52  21.00  22.00  126
  6  \w     59.00 111.00   0.50    0.05    --  104.59-125.00 120.00  104
  7  \w    -26.00  36.00   0.50    0.05    --   46.52 -38.00  90.00  124
  8  \w    -30.00   0.00   0.50    0.05    --  -46.52  21.00  22.00   60
  9  \w    -77.00 -51.00   0.50    0.05    --  -97.00  77.00 -90.00   52
 10  \w   -108.00 -38.00   0.50    0.05    --  -97.00  77.00 -60.00  140
 11  \w   -105.00 -79.00   0.50    0.05    --  -97.00  77.00 -90.00   52
 12  \w   -108.00 -79.00   0.50    0.05    --  -97.00  77.00-150.00   58
 13  \w    -74.00 -34.00   0.50    0.05    --  -97.00  77.00-150.00   80
 14  \w    -54.00 -28.00   0.50    0.05    --  -97.00  45.00-180.00   52
 15  \w    -74.00 -34.00   0.50    0.05    --  -97.00  61.00-150.00   80
 16  \w    -51.00 -25.00   0.50    0.05    --  -97.00  45.00   0.00   52
 17  \w    -53.00 -26.00   0.50    0.05    --  -97.00  45.00  30.00   54
 18  \w    -53.00 -26.00   0.50    0.05    --  -97.00  45.00  90.00   54
 19  \w    -73.00 -24.00   0.50    0.05    --  -97.00  61.00 150.00   98
 20  \w    -54.00 -25.00   0.50    0.05    --  -97.00  45.00 150.00   58
 21  \w   -167.00-119.00   0.50    0.05    --  -97.00 -95.00   0.00   96
 22  \w   -107.00 -81.00   0.50    0.05    --  -46.52 -21.00-143.00   52
 23  \w    -69.00 -37.00   0.50    0.05    --  -46.52 -21.00-143.00   64
 24  \w   -161.00 -82.00   0.50    0.05    --  -97.00 -21.00-143.00  158
;
_diffrn_measurement_device 'four-circle diffractometer'
_diffrn_measurement_device_type 'ROD, Synergy Custom system, HyPix'
_diffrn_measurement_method '\w scans'
_diffrn_orient_matrix_type 'CrysAlisPro convention (1999,Acta A55,543-557)'
_diffrn_orient_matrix_UB_11 -0.1317669000
_diffrn_orient_matrix_UB_12 -0.0231957000
_diffrn_orient_matrix_UB_13 0.0137424000
_diffrn_orient_matrix_UB_21 0.0543700000
_diffrn_orient_matrix_UB_22 0.0400080000
_diffrn_orient_matrix_UB_23 0.0656665000
_diffrn_orient_matrix_UB_31 -0.0326775000
_diffrn_orient_matrix_UB_32 0.1606920000
_diffrn_orient_matrix_UB_33 -0.0144006000
_diffrn_radiation_monochromator mirror
_diffrn_radiation_probe x-ray
_diffrn_radiation_type 'Cu K\a'
_diffrn_radiation_wavelength 1.54184
_diffrn_reflns_av_R_equivalents 0.0256
_diffrn_reflns_av_unetI/netI 0.0145
_diffrn_reflns_Laue_measured_fraction_full 0.985
_diffrn_reflns_Laue_measured_fraction_max 0.923
_diffrn_reflns_limit_h_max 13
_diffrn_reflns_limit_h_min -13
_diffrn_reflns_limit_k_max 11
_diffrn_reflns_limit_k_min -7
_diffrn_reflns_limit_l_max 28
_diffrn_reflns_limit_l_min -26
_diffrn_reflns_number 14772
_diffrn_reflns_point_group_measured_fraction_full 0.985
_diffrn_reflns_point_group_measured_fraction_max 0.923
_diffrn_reflns_theta_full 67.684
_diffrn_reflns_theta_max 75.462
_diffrn_reflns_theta_min 5.019
_diffrn_source 'Rotating-anode X-ray tube'
_diffrn_source_type 'Rigaku (Cu) X-ray Source'
_exptl_absorpt_coefficient_mu 2.408
_exptl_absorpt_correction_T_max 1.00000
_exptl_absorpt_correction_T_min 0.60969
_exptl_absorpt_correction_type multi-scan
_exptl_absorpt_process_details
;
CrysAlisPro 1.171.43.127a (Rigaku Oxford Diffraction, 2024)
Empirical absorption correction using spherical harmonics,
implemented in SCALE3 ABSPACK scaling algorithm.
;
_exptl_crystal_colour colourless
_exptl_crystal_colour_primary colourless
_exptl_crystal_density_diffrn 1.371
_exptl_crystal_description block
_exptl_crystal_F_000 952
_exptl_crystal_size_max 0.15
_exptl_crystal_size_mid 0.15
_exptl_crystal_size_min 0.13
_refine_diff_density_max 0.555
_refine_diff_density_min -0.590
_refine_diff_density_rms 0.062
_refine_ls_extinction_method none
_refine_ls_goodness_of_fit_ref 1.095
_refine_ls_hydrogen_treatment constr
_refine_ls_matrix_type full
_refine_ls_number_parameters 274
_refine_ls_number_reflns 4278
_refine_ls_number_restraints 0
_refine_ls_restrained_S_all 1.095
_refine_ls_R_factor_all 0.0321
_refine_ls_R_factor_gt 0.0317
_refine_ls_shift/su_max 0.001
_refine_ls_shift/su_mean 0.000
_refine_ls_structure_factor_coef Fsqd
_refine_ls_weighting_details 'w=1/[\s^2^(Fo^2^)+(0.0452P)^2^+1.9492P] where P=(Fo^2^+2Fc^2^)/3'
_refine_ls_weighting_scheme calc
_refine_ls_wR_factor_gt 0.0841
_refine_ls_wR_factor_ref 0.0843
_reflns_Friedel_coverage 0.000
_reflns_number_gt 4236
_reflns_number_total 4278
_reflns_threshold_expression 'I > 2\s(I)'
_cod_data_source_file d5ob01622c2.cif
_cod_data_source_block 99a_auto
_cod_database_code 7160911
_shelxl_version_number 2014-1
_shelx_space_group_comment
;
The symmetry employed for this shelxl refinement is uniquely defined
by the following loop, which should always be used as a source of
symmetry information in preference to the above space-group names.
They are only intended as comments.
;
_shelx_estimated_absorpt_t_max 0.745
_shelx_estimated_absorpt_t_min 0.714
_olex2_refinement_description
;
1. Fixed Uiso
 At 1.2 times of:
  All C(H) groups, All C(H,H) groups
 At 1.5 times of:
  All C(H,H,H) groups
2.a Ternary CH refined with riding coordinates:
 C00C(H00E)
2.b Secondary CH2 refined with riding coordinates:
 C007(H00A,H00B)
2.c Aromatic/amide H refined with riding coordinates:
 C00A(H00C), C00B(H00D), C00D(H00F), C00F(H00G), C00G(H00H), C00I(H00I),
 C00J(H00J), C00K(H00K), C00L(H00L), C00M(H00M), C00N(H00N), C00O(H00O),
 C00Q(H00Q), C00S(H00T)
2.d Idealised Me refined as rotating group:
 C00R(H00P,H00R,H00S), C00T(H00U,H00V,H00W), C00U(H00X,H00Y,H)
;
_olex2_submission_special_instructions 'No special instructions were received'
_oxdiff_exptl_absorpt_empirical_details
;
Empirical correction (ABSPACK) includes:
- Absorption correction using spherical harmonics
- Frame scaling
;
_oxdiff_exptl_absorpt_empirical_full_max 1.515
_oxdiff_exptl_absorpt_empirical_full_min 0.555

loop_
_space_group_symop_operation_xyz
'x, y, z'
'-x+1/2, y+1/2, -z+1/2'
'-x, -y, -z'
'x-1/2, -y-1/2, z-1/2'

loop_
_atom_site_label
_atom_site_type_symbol
_atom_site_fract_x
_atom_site_fract_y
_atom_site_fract_z
_atom_site_U_iso_or_equiv
_atom_site_adp_type
_atom_site_occupancy
_atom_site_site_symmetry_order
_atom_site_calc_flag
_atom_site_refinement_flags_posn
_atom_site_refinement_flags_adp
_atom_site_refinement_flags_occupancy
_atom_site_disorder_assembly
_atom_site_disorder_group
Se01 Se 0.98343(2) 0.12303(2) 0.29837(2) 0.02114(9) Uani 1 1 d . . . . .
N002 N 0.66984(13) 0.25630(16) 0.29865(6) 0.0153(3) Uani 1 1 d . . . . .
N003 N 0.75168(13) 0.24353(15) 0.35074(6) 0.0145(3) Uani 1 1 d . . . . .
N004 N 0.60836(15) 0.09320(17) 0.35832(7) 0.0209(3) Uani 1 1 d . . . . .
N005 N 0.71828(15) 0.14757(17) 0.38715(7) 0.0204(3) Uani 1 1 d . . . . .
C006 C 0.58050(16) 0.16137(18) 0.30469(8) 0.0146(3) Uani 1 1 d . . . . .
C007 C 0.94340(16) 0.32152(19) 0.31860(8) 0.0173(3) Uani 1 1 d . . . . .
H00A H 1.0220 0.3752 0.3312 0.021 Uiso 1 1 calc R U . . .
H00B H 0.8943 0.3683 0.2831 0.021 Uiso 1 1 calc R U . . .
C008 C 0.46467(16) 0.13555(18) 0.25841(8) 0.0156(3) Uani 1 1 d . . . . .
C009 C 0.24328(16) 0.08994(19) 0.16884(8) 0.0161(3) Uani 1 1 d . . . . .
C00A C 0.79133(17) 0.5846(2) 0.33728(8) 0.0190(4) Uani 1 1 d . . . . .
H00C H 0.7774 0.5568 0.2975 0.023 Uiso 1 1 calc R U . . .
C00B C 0.37844(17) 0.02758(19) 0.26486(8) 0.0172(3) Uani 1 1 d . . . . .
H00D H 0.3939 -0.0299 0.2989 0.021 Uiso 1 1 calc R U . . .
C00C C 0.86930(16) 0.32952(19) 0.36758(7) 0.0154(3) Uani 1 1 d . . . . .
H00E H 0.9218 0.2863 0.4036 0.018 Uiso 1 1 calc R U . . .
C00D C 0.43981(17) 0.22093(19) 0.20709(8) 0.0183(4) Uani 1 1 d . . . . .
H00F H 0.4966 0.2933 0.2022 0.022 Uiso 1 1 calc R U . . .
C00E C 1.10375(17) 0.07934(19) 0.37131(8) 0.0174(3) Uani 1 1 d . . . . .
C00F C 0.33092(17) 0.1981(2) 0.16344(8) 0.0190(4) Uani 1 1 d . . . . .
H00G H 0.3155 0.2563 0.1296 0.023 Uiso 1 1 calc R U . . .
C00G C 0.26928(16) 0.00541(19) 0.22059(8) 0.0169(3) Uani 1 1 d . . . . .
H00H H 0.2125 -0.0670 0.2255 0.020 Uiso 1 1 calc R U . . .
C00H C 0.83877(15) 0.48436(19) 0.38225(8) 0.0150(3) Uani 1 1 d . . . . .
C00I C 0.76495(18) 0.7259(2) 0.35191(8) 0.0215(4) Uani 1 1 d . . . . .
H00I H 0.7340 0.7926 0.3219 0.026 Uiso 1 1 calc R U . . .
C00J C 1.28069(19) 0.0058(2) 0.47426(9) 0.0256(4) Uani 1 1 d . . . . .
H00J H 1.3401 -0.0192 0.5086 0.031 Uiso 1 1 calc R U . . .
C00K C 1.22915(19) 0.1228(2) 0.37831(9) 0.0223(4) Uani 1 1 d . . . . .
H00K H 1.2540 0.1761 0.3485 0.027 Uiso 1 1 calc R U . . .
C00L C 0.85780(17) 0.5273(2) 0.44150(8) 0.0193(4) Uani 1 1 d . . . . .
H00L H 0.8885 0.4609 0.4717 0.023 Uiso 1 1 calc R U . . .
C00M C 0.83125(18) 0.6688(2) 0.45589(8) 0.0221(4) Uani 1 1 d . . . . .
H00M H 0.8449 0.6969 0.4956 0.027 Uiso 1 1 calc R U . . .
C00N C 0.78463(17) 0.7680(2) 0.41124(8) 0.0203(4) Uani 1 1 d . . . . .
H00N H 0.7665 0.8624 0.4209 0.024 Uiso 1 1 calc R U . . .
C00O C 1.31761(19) 0.0865(2) 0.42995(9) 0.0268(4) Uani 1 1 d . . . . .
H00O H 1.4016 0.1162 0.4348 0.032 Uiso 1 1 calc R U . . .
C00P C 0.12684(16) 0.0676(2) 0.11796(8) 0.0192(4) Uani 1 1 d . . . . .
C00Q C 1.06659(18) -0.0005(2) 0.41594(8) 0.0219(4) Uani 1 1 d . . . . .
H00Q H 0.9825 -0.0291 0.4114 0.026 Uiso 1 1 calc R U . . .
C00R C 0.03692(17) -0.0491(2) 0.13205(9) 0.0234(4) Uani 1 1 d . . . . .
H00P H 0.0815 -0.1396 0.1398 0.035 Uiso 1 1 calc R U . . .
H00R H -0.0336 -0.0602 0.0987 0.035 Uiso 1 1 calc R U . . .
H00S H 0.0065 -0.0207 0.1665 0.035 Uiso 1 1 calc R U . . .
C00S C 1.1558(2) -0.0371(2) 0.46722(9) 0.0256(4) Uani 1 1 d . . . . .
H00T H 1.1312 -0.0907 0.4970 0.031 Uiso 1 1 calc R U . . .
C00T C 0.17405(19) 0.0213(3) 0.06225(9) 0.0289(4) Uani 1 1 d . . . . .
H00U H 0.2247 0.0977 0.0511 0.043 Uiso 1 1 calc R U . . .
H00V H 0.1025 0.0027 0.0300 0.043 Uiso 1 1 calc R U . . .
H00W H 0.2244 -0.0651 0.0709 0.043 Uiso 1 1 calc R U . . .
C00U C 0.05194(18) 0.2097(2) 0.10542(10) 0.0284(4) Uani 1 1 d . . . . .
H00X H 0.0212 0.2370 0.1399 0.043 Uiso 1 1 calc R U . . .
H00Y H -0.0185 0.1965 0.0722 0.043 Uiso 1 1 calc R U . . .
H H 0.1063 0.2848 0.0963 0.043 Uiso 1 1 calc R U . . .

loop_
_atom_site_aniso_label
_atom_site_aniso_U_11
_atom_site_aniso_U_22
_atom_site_aniso_U_33
_atom_site_aniso_U_23
_atom_site_aniso_U_13
_atom_site_aniso_U_12
Se01 0.02355(13) 0.02100(13) 0.01732(13) -0.00558(7) 0.00121(8) 0.00480(7)
N002 0.0163(7) 0.0154(7) 0.0130(7) -0.0005(5) 0.0007(5) 0.0002(6)
N003 0.0170(7) 0.0125(7) 0.0133(7) 0.0010(5) 0.0019(5) 0.0008(5)
N004 0.0219(8) 0.0184(7) 0.0205(8) 0.0045(6) 0.0004(6) -0.0032(6)
N005 0.0233(8) 0.0166(7) 0.0200(8) 0.0050(6) 0.0023(6) -0.0026(6)
C006 0.0169(8) 0.0109(7) 0.0160(8) -0.0004(6) 0.0036(6) 0.0022(6)
C007 0.0185(8) 0.0151(8) 0.0184(8) -0.0003(7) 0.0042(7) 0.0013(7)
C008 0.0159(8) 0.0135(8) 0.0170(8) -0.0017(6) 0.0026(7) 0.0010(6)
C009 0.0142(8) 0.0148(8) 0.0193(8) -0.0026(7) 0.0036(6) 0.0005(7)
C00A 0.0225(9) 0.0188(9) 0.0145(8) 0.0000(7) 0.0019(7) 0.0013(7)
C00B 0.0202(8) 0.0148(8) 0.0174(8) 0.0015(6) 0.0060(7) 0.0001(7)
C00C 0.0148(8) 0.0159(8) 0.0140(8) 0.0003(6) 0.0003(6) 0.0000(7)
C00D 0.0184(8) 0.0154(8) 0.0210(9) 0.0008(7) 0.0037(7) -0.0049(7)
C00E 0.0218(8) 0.0147(8) 0.0158(8) -0.0048(7) 0.0043(7) 0.0034(7)
C00F 0.0197(8) 0.0175(9) 0.0185(8) 0.0042(7) 0.0016(7) -0.0025(7)
C00G 0.0179(8) 0.0137(8) 0.0206(9) -0.0013(7) 0.0074(7) -0.0038(6)
C00H 0.0137(7) 0.0143(8) 0.0169(8) -0.0004(6) 0.0030(6) -0.0008(6)
C00I 0.0244(9) 0.0178(9) 0.0212(9) 0.0038(7) 0.0029(7) 0.0022(7)
C00J 0.0301(10) 0.0254(10) 0.0195(9) -0.0013(8) 0.0014(7) 0.0102(8)
C00K 0.0255(10) 0.0195(9) 0.0235(10) 0.0009(7) 0.0087(8) 0.0012(7)
C00L 0.0229(8) 0.0184(9) 0.0154(8) 0.0014(7) 0.0018(7) 0.0002(7)
C00M 0.0272(9) 0.0217(9) 0.0171(9) -0.0048(7) 0.0041(7) -0.0028(8)
C00N 0.0212(8) 0.0150(8) 0.0255(9) -0.0029(7) 0.0068(7) -0.0013(7)
C00O 0.0204(9) 0.0303(10) 0.0289(10) -0.0019(9) 0.0036(8) 0.0026(8)
C00P 0.0169(8) 0.0207(9) 0.0192(9) -0.0023(7) 0.0026(7) -0.0035(7)
C00Q 0.0248(9) 0.0197(9) 0.0231(9) -0.0042(7) 0.0092(7) -0.0009(7)
C00R 0.0177(8) 0.0233(9) 0.0275(10) -0.0023(8) 0.0016(7) -0.0056(7)
C00S 0.0381(11) 0.0208(9) 0.0200(9) 0.0006(7) 0.0112(8) 0.0030(8)
C00T 0.0248(10) 0.0416(12) 0.0200(9) -0.0063(9) 0.0045(8) -0.0081(9)
C00U 0.0180(9) 0.0248(10) 0.0388(11) 0.0046(9) -0.0017(8) -0.0012(8)

loop_
_atom_type_symbol
_atom_type_description
_atom_type_scat_dispersion_real
_atom_type_scat_dispersion_imag
_atom_type_scat_source
C C 0.0181 0.0091 'International Tables Vol C Tables 4.2.6.8 and 6.1.1.4'
H H 0.0000 0.0000 'International Tables Vol C Tables 4.2.6.8 and 6.1.1.4'
N N 0.0311 0.0180 'International Tables Vol C Tables 4.2.6.8 and 6.1.1.4'
Se Se -0.7943 1.1372 'International Tables Vol C Tables 4.2.6.8 and 6.1.1.4'

loop_
_geom_angle_atom_site_label_1
_geom_angle_atom_site_label_2
_geom_angle_atom_site_label_3
_geom_angle
_geom_angle_site_symmetry_1
_geom_angle_site_symmetry_3
_geom_angle_publ_flag
C00E Se01 C007 97.47(7) . . ?
N003 N002 C006 101.54(14) . . ?
N002 N003 C00C 123.50(14) . . ?
N005 N003 N002 114.27(14) . . ?
N005 N003 C00C 122.23(14) . . ?
N005 N004 C006 105.88(15) . . ?
N003 N005 N004 106.03(14) . . ?
N002 C006 N004 112.28(15) . . ?
N002 C006 C008 123.35(15) . . ?
N004 C006 C008 124.37(16) . . ?
Se01 C007 H00A 108.8 . . ?
Se01 C007 H00B 108.8 . . ?
H00A C007 H00B 107.7 . . ?
C00C C007 Se01 113.66(12) . . ?
C00C C007 H00A 108.8 . . ?
C00C C007 H00B 108.8 . . ?
C00B C008 C006 121.30(16) . . ?
C00B C008 C00D 119.04(16) . . ?
C00D C008 C006 119.65(16) . . ?
C00F C009 C00P 119.04(16) . . ?
C00G C009 C00F 117.43(16) . . ?
C00G C009 C00P 123.52(16) . . ?
C00H C00A H00C 120.0 . . ?
C00I C00A H00C 120.0 . . ?
C00I C00A C00H 120.06(16) . . ?
C008 C00B H00D 119.8 . . ?
C00G C00B C008 120.31(16) . . ?
C00G C00B H00D 119.8 . . ?
N003 C00C C007 110.09(14) . . ?
N003 C00C H00E 107.9 . . ?
N003 C00C C00H 110.25(13) . . ?
C007 C00C H00E 107.9 . . ?
C00H C00C C007 112.70(14) . . ?
C00H C00C H00E 107.9 . . ?
C008 C00D H00F 119.9 . . ?
C00F C00D C008 120.15(16) . . ?
C00F C00D H00F 119.9 . . ?
C00K C00E Se01 119.61(14) . . ?
C00K C00E C00Q 120.05(17) . . ?
C00Q C00E Se01 120.30(14) . . ?
C009 C00F H00G 119.1 . . ?
C00D C00F C009 121.80(16) . . ?
C00D C00F H00G 119.1 . . ?
C009 C00G H00H 119.4 . . ?
C00B C00G C009 121.27(16) . . ?
C00B C00G H00H 119.4 . . ?
C00A C00H C00C 121.21(15) . . ?
C00L C00H C00A 119.24(16) . . ?
C00L C00H C00C 119.55(15) . . ?
C00A C00I H00I 119.9 . . ?
C00N C00I C00A 120.29(17) . . ?
C00N C00I H00I 119.9 . . ?
C00O C00J H00J 120.0 . . ?
C00S C00J H00J 120.0 . . ?
C00S C00J C00O 119.95(18) . . ?
C00E C00K H00K 120.1 . . ?
C00E C00K C00O 119.86(18) . . ?
C00O C00K H00K 120.1 . . ?
C00H C00L H00L 119.8 . . ?
C00H C00L C00M 120.45(17) . . ?
C00M C00L H00L 119.8 . . ?
C00L C00M H00M 119.9 . . ?
C00N C00M C00L 120.16(17) . . ?
C00N C00M H00M 119.9 . . ?
C00I C00N H00N 120.1 . . ?
C00M C00N C00I 119.79(17) . . ?
C00M C00N H00N 120.1 . . ?
C00J C00O C00K 120.06(19) . . ?
C00J C00O H00O 120.0 . . ?
C00K C00O H00O 120.0 . . ?
C009 C00P C00R 112.63(15) . . ?
C009 C00P C00T 107.83(15) . . ?
C009 C00P C00U 109.79(15) . . ?
C00R C00P C00T 108.97(16) . . ?
C00R C00P C00U 107.85(15) . . ?
C00U C00P C00T 109.74(17) . . ?
C00E C00Q H00Q 120.2 . . ?
C00S C00Q C00E 119.70(18) . . ?
C00S C00Q H00Q 120.2 . . ?
C00P C00R H00P 109.5 . . ?
C00P C00R H00R 109.5 . . ?
C00P C00R H00S 109.5 . . ?
H00P C00R H00R 109.5 . . ?
H00P C00R H00S 109.5 . . ?
H00R C00R H00S 109.5 . . ?
C00J C00S C00Q 120.38(18) . . ?
C00J C00S H00T 119.8 . . ?
C00Q C00S H00T 119.8 . . ?
C00P C00T H00U 109.5 . . ?
C00P C00T H00V 109.5 . . ?
C00P C00T H00W 109.5 . . ?
H00U C00T H00V 109.5 . . ?
H00U C00T H00W 109.5 . . ?
H00V C00T H00W 109.5 . . ?
C00P C00U H00X 109.5 . . ?
C00P C00U H00Y 109.5 . . ?
C00P C00U H 109.5 . . ?
H00X C00U H00Y 109.5 . . ?
H00X C00U H 109.5 . . ?
H00Y C00U H 109.5 . . ?

loop_
_geom_bond_atom_site_label_1
_geom_bond_atom_site_label_2
_geom_bond_distance
_geom_bond_site_symmetry_2
_geom_bond_publ_flag
Se01 C007 1.9593(18) . ?
Se01 C00E 1.9238(18) . ?
N002 N003 1.327(2) . ?
N002 C006 1.333(2) . ?
N003 N005 1.323(2) . ?
N003 C00C 1.475(2) . ?
N004 N005 1.323(2) . ?
N004 C006 1.358(2) . ?
C006 C008 1.471(2) . ?
C007 H00A 0.9700 . ?
C007 H00B 0.9700 . ?
C007 C00C 1.523(2) . ?
C008 C00B 1.393(2) . ?
C008 C00D 1.395(2) . ?
C009 C00F 1.399(2) . ?
C009 C00G 1.399(2) . ?
C009 C00P 1.530(2) . ?
C00A H00C 0.9300 . ?
C00A C00H 1.397(2) . ?
C00A C00I 1.391(3) . ?
C00B H00D 0.9300 . ?
C00B C00G 1.392(2) . ?
C00C H00E 0.9800 . ?
C00C C00H 1.519(2) . ?
C00D H00F 0.9300 . ?
C00D C00F 1.383(2) . ?
C00E C00K 1.388(3) . ?
C00E C00Q 1.393(3) . ?
C00F H00G 0.9300 . ?
C00G H00H 0.9300 . ?
C00H C00L 1.391(2) . ?
C00I H00I 0.9300 . ?
C00I C00N 1.390(3) . ?
C00J H00J 0.9300 . ?
C00J C00O 1.390(3) . ?
C00J C00S 1.381(3) . ?
C00K H00K 0.9300 . ?
C00K C00O 1.390(3) . ?
C00L H00L 0.9300 . ?
C00L C00M 1.391(3) . ?
C00M H00M 0.9300 . ?
C00M C00N 1.384(3) . ?
C00N H00N 0.9300 . ?
C00O H00O 0.9300 . ?
C00P C00R 1.531(2) . ?
C00P C00T 1.542(3) . ?
C00P C00U 1.533(3) . ?
C00Q H00Q 0.9300 . ?
C00Q C00S 1.389(3) . ?
C00R H00P 0.9600 . ?
C00R H00R 0.9600 . ?
C00R H00S 0.9600 . ?
C00S H00T 0.9300 . ?
C00T H00U 0.9600 . ?
C00T H00V 0.9600 . ?
C00T H00W 0.9600 . ?
C00U H00X 0.9600 . ?
C00U H00Y 0.9600 . ?
C00U H 0.9600 . ?

loop_
_geom_torsion_atom_site_label_1
_geom_torsion_atom_site_label_2
_geom_torsion_atom_site_label_3
_geom_torsion_atom_site_label_4
_geom_torsion
_geom_torsion_site_symmetry_1
_geom_torsion_site_symmetry_2
_geom_torsion_site_symmetry_3
_geom_torsion_site_symmetry_4
_geom_torsion_publ_flag
Se01 C007 C00C N003 -56.15(16) . . . . ?
Se01 C007 C00C C00H -179.69(11) . . . . ?
Se01 C00E C00K C00O -177.43(14) . . . . ?
Se01 C00E C00Q C00S 177.01(14) . . . . ?
N002 N003 N005 N004 -0.2(2) . . . . ?
N002 N003 C00C C007 -50.3(2) . . . . ?
N002 N003 C00C C00H 74.62(19) . . . . ?
N002 C006 C008 C00B 175.16(16) . . . . ?
N002 C006 C008 C00D -5.2(3) . . . . ?
N003 N002 C006 N004 -0.51(19) . . . . ?
N003 N002 C006 C008 178.89(15) . . . . ?
N003 C00C C00H C00A -77.64(19) . . . . ?
N003 C00C C00H C00L 102.09(18) . . . . ?
N004 C006 C008 C00B -5.5(3) . . . . ?
N004 C006 C008 C00D 174.16(17) . . . . ?
N005 N003 C00C C007 130.52(16) . . . . ?
N005 N003 C00C C00H -104.52(18) . . . . ?
N005 N004 C006 N002 0.4(2) . . . . ?
N005 N004 C006 C008 -178.96(16) . . . . ?
C006 N002 N003 N005 0.42(18) . . . . ?
C006 N002 N003 C00C -178.79(15) . . . . ?
C006 N004 N005 N003 -0.14(19) . . . . ?
C006 C008 C00B C00G 179.79(16) . . . . ?
C006 C008 C00D C00F -179.67(16) . . . . ?
C007 C00C C00H C00A 45.8(2) . . . . ?
C007 C00C C00H C00L -134.46(17) . . . . ?
C008 C00B C00G C009 0.1(3) . . . . ?
C008 C00D C00F C009 -0.3(3) . . . . ?
C00A C00H C00L C00M -0.7(3) . . . . ?
C00A C00I C00N C00M 0.3(3) . . . . ?
C00B C008 C00D C00F 0.0(3) . . . . ?
C00C N003 N005 N004 179.04(15) . . . . ?
C00C C00H C00L C00M 179.57(16) . . . . ?
C00D C008 C00B C00G 0.1(3) . . . . ?
C00E C00K C00O C00J 0.5(3) . . . . ?
C00E C00Q C00S C00J 0.3(3) . . . . ?
C00F C009 C00G C00B -0.3(3) . . . . ?
C00F C009 C00P C00R -177.00(16) . . . . ?
C00F C009 C00P C00T 62.7(2) . . . . ?
C00F C009 C00P C00U -56.8(2) . . . . ?
C00G C009 C00F C00D 0.4(3) . . . . ?
C00G C009 C00P C00R 4.5(2) . . . . ?
C00G C009 C00P C00T -115.74(19) . . . . ?
C00G C009 C00P C00U 124.73(19) . . . . ?
C00H C00A C00I C00N -0.5(3) . . . . ?
C00H C00L C00M C00N 0.5(3) . . . . ?
C00I C00A C00H C00C -179.58(16) . . . . ?
C00I C00A C00H C00L 0.7(3) . . . . ?
C00K C00E C00Q C00S -0.4(3) . . . . ?
C00L C00M C00N C00I -0.3(3) . . . . ?
C00O C00J C00S C00Q 0.2(3) . . . . ?
C00P C009 C00F C00D -178.12(16) . . . . ?
C00P C009 C00G C00B 178.18(16) . . . . ?
C00Q C00E C00K C00O 0.0(3) . . . . ?
C00S C00J C00O C00K -0.6(3) . . . . ?
